data_7222243
loop_
_publ_author_name
'B\'athori, Nikoletta B.'
'Kilinkissa, Ornella E. Y.'

_publ_section_title
;
 Are gamma amino acids promising tools of crystal engineering? --
 Multicomponent crystals of baclofen
;
_journal_issue 43
_journal_name_full CrystEngComm
_journal_page_first 8264
_journal_paper_doi 10.1039/C5CE01383F
_journal_volume 17
_journal_year 2015
_chemical_formula_sum 'C21 H20 Cl N O5'
_chemical_formula_weight 401.83
_chemical_melting_point 470(3)
_chemical_name_systematic
; 
 ? 
;
_space_group_IT_number 14
_symmetry_cell_setting monoclinic
_symmetry_space_group_name_Hall '-P 2ybc'
_symmetry_space_group_name_H-M 'P 1 21/c 1'
_atom_sites_solution_hydrogens geom
_atom_sites_solution_primary direct
_atom_sites_solution_secondary difmap
_audit_creation_method SHELXL-97
_audit_update_record
;
2015-07-08 deposited with the CCDC.
2015-09-20 downloaded from the CCDC.
;
_cell_angle_alpha 90.00
_cell_angle_beta 95.75(3)
_cell_angle_gamma 90.00
_cell_formula_units_Z 4
_cell_length_a 6.6251(13)
_cell_length_b 34.490(7)
_cell_length_c 8.4698(17)
_cell_measurement_reflns_used 3098
_cell_measurement_temperature 173(2)
_cell_measurement_theta_max 27.12
_cell_measurement_theta_min 2.36
_cell_volume 1925.6(7)
_computing_structure_refinement 'SHELXL-97 (Sheldrick, 1997)'
_computing_structure_solution 'SHELXS-97 (Sheldrick, 1990)'
_diffrn_ambient_temperature 173(2)
_diffrn_measured_fraction_theta_full 0.999
_diffrn_measured_fraction_theta_max 0.999
_diffrn_radiation_monochromator graphite
_diffrn_radiation_source 'fine-focus sealed tube'
_diffrn_radiation_type MoK\a
_diffrn_radiation_wavelength 0.71073
_diffrn_reflns_av_R_equivalents 0.0452
_diffrn_reflns_av_sigmaI/netI 0.0343
_diffrn_reflns_limit_h_max 8
_diffrn_reflns_limit_h_min -6
_diffrn_reflns_limit_k_max 44
_diffrn_reflns_limit_k_min -44
_diffrn_reflns_limit_l_max 10
_diffrn_reflns_limit_l_min -10
_diffrn_reflns_number 25873
_diffrn_reflns_theta_full 27.12
_diffrn_reflns_theta_max 27.12
_diffrn_reflns_theta_min 2.36
_exptl_absorpt_coefficient_mu 0.231
_exptl_absorpt_correction_T_max 0.9750
_exptl_absorpt_correction_T_min 0.9030
_exptl_absorpt_correction_type multi-scan
_exptl_crystal_colour colorless
_exptl_crystal_density_diffrn 1.386
_exptl_crystal_density_method 'not measured'
_exptl_crystal_description chunk
_exptl_crystal_F_000 840
_exptl_crystal_recrystallization_method 'Re-crystallisation from solvent: ethanol:water=1:1'
_exptl_crystal_size_max 0.45
_exptl_crystal_size_mid 0.16
_exptl_crystal_size_min 0.11
_refine_diff_density_max 0.296
_refine_diff_density_min -0.450
_refine_diff_density_rms 0.041
_refine_ls_extinction_expression Fc^*^=kFc[1+0.001xFc^2^\l^3^/sin(2\q)]^-1/4^
_refine_ls_extinction_method SHELXL
_refine_ls_goodness_of_fit_ref 1.022
_refine_ls_hydrogen_treatment noref
_refine_ls_matrix_type full
_refine_ls_number_parameters 274
_refine_ls_number_reflns 4260
_refine_ls_number_restraints 0
_refine_ls_restrained_S_all 1.022
_refine_ls_R_factor_all 0.0655
_refine_ls_R_factor_gt 0.0424
_refine_ls_shift/su_max 0.000
_refine_ls_shift/su_mean 0.000
_refine_ls_structure_factor_coef Fsqd
_refine_ls_weighting_details 'calc w=1/[\s^2^(Fo^2^)+(0.0434P)^2^+0.6337P] where P=(Fo^2^+2Fc^2^)/3'
_refine_ls_weighting_scheme calc
_refine_ls_wR_factor_gt 0.0955
_refine_ls_wR_factor_ref 0.1065
_reflns_number_gt 3098
_reflns_number_total 4260
_reflns_threshold_expression >2sigma(I)
_cod_data_source_file c5ce01383f2.cif
_cod_data_source_block bacnaphtacid
_cod_depositor_comments
;
The following automatic conversions were performed:

'_chemical_melting_point' value '468-473' was changed to '470(3)' -
the average value was taken and precision was estimated.

Automatic conversion script
Id: cif_fix_values 3271 2015-04-21 07:52:19Z andrius 

 Adding full bibliography for 7222242--7222247.cif.
;
_cod_original_sg_symbol_H-M P21/c
_cod_database_code 7222243

loop_
_symmetry_equiv_pos_as_xyz
'x, y, z'
'-x, y+1/2, -z+1/2'
'-x, -y, -z'
'x, -y-1/2, z-1/2'

loop_
_atom_site_label
_atom_site_type_symbol
_atom_site_fract_x
_atom_site_fract_y
_atom_site_fract_z
_atom_site_U_iso_or_equiv
_atom_site_adp_type
_atom_site_occupancy
_atom_site_symmetry_multiplicity
_atom_site_calc_flag
_atom_site_refinement_flags
Cl1 Cl 0.40614(11) 0.217164(17) 0.65237(8) 0.0738(2) Uani 1 1 d .
O5 O 1.33887(16) 0.05220(3) 0.45929(14) 0.0305(3) Uani 1 1 d .
O4 O 1.06860(17) 0.04579(3) 0.59262(14) 0.0325(3) Uani 1 1 d .
C19 C 1.0813(2) 0.10029(5) 0.42138(18) 0.0245(3) Uani 1 1 d .
O2 O 0.73764(18) 0.01647(4) 1.30324(15) 0.0362(3) Uani 1 1 d .
C18 C 1.1833(2) 0.12024(5) 0.3112(2) 0.0282(4) Uani 1 1 d .
O1 O 1.00495(18) 0.02542(4) 1.16781(15) 0.0399(3) Uani 1 1 d .
C10 C 0.6479(2) 0.02934(5) 0.84966(18) 0.0256(4) Uani 1 1 d .
H10A H 0.7110 0.0066 0.9061 0.031 Uiso 1 1 calc R
H10B H 0.5011 0.0289 0.8627 0.031 Uiso 1 1 calc R
C16 C 0.9155(3) 0.16947(5) 0.2831(2) 0.0323(4) Uani 1 1 d .
N1 N 0.6754(2) 0.02601(4) 0.67684(16) 0.0248(3) Uani 1 1 d .
C7 C 0.7403(2) 0.06609(5) 0.92579(19) 0.0257(3) Uani 1 1 d .
H7 H 0.8892 0.0659 0.9149 0.031 Uiso 1 1 calc R
C22 C 1.1663(2) 0.06405(5) 0.49545(19) 0.0264(4) Uani 1 1 d .
C21 C 0.8135(3) 0.14874(5) 0.3961(2) 0.0338(4) Uani 1 1 d .
H21 H 0.6883 0.1582 0.4262 0.041 Uiso 1 1 calc R
C4 C 0.6521(2) 0.10348(5) 0.85414(18) 0.0269(4) Uani 1 1 d .
C20 C 0.8934(2) 0.11546(5) 0.4617(2) 0.0291(4) Uani 1 1 d .
H20 H 0.8219 0.1020 0.5364 0.035 Uiso 1 1 calc R
C1 C 0.5013(3) 0.17350(5) 0.7319(2) 0.0415(5) Uani 1 1 d .
C17 C 1.1022(3) 0.15502(5) 0.2390(2) 0.0305(4) Uani 1 1 d .
C9 C 0.8340(2) 0.03376(5) 1.19244(19) 0.0289(4) Uani 1 1 d .
C8 C 0.7109(3) 0.06494(5) 1.1036(2) 0.0314(4) Uani 1 1 d .
H8A H 0.7494 0.0904 1.1514 0.038 Uiso 1 1 calc R
H8B H 0.5655 0.0606 1.1157 0.038 Uiso 1 1 calc R
C13 C 1.1200(3) 0.20828(6) 0.0556(2) 0.0494(5) Uani 1 1 d .
H13 H 1.1871 0.2214 -0.0228 0.059 Uiso 1 1 calc R
C5 C 0.7770(3) 0.13565(5) 0.8467(2) 0.0350(4) Uani 1 1 d .
H5 H 0.9166 0.1336 0.8843 0.042 Uiso 1 1 calc R
C3 C 0.4475(3) 0.10760(5) 0.8008(2) 0.0336(4) Uani 1 1 d .
H3 H 0.3584 0.0862 0.8069 0.040 Uiso 1 1 calc R
C6 C 0.7032(3) 0.17058(6) 0.7860(2) 0.0428(5) Uani 1 1 d .
H6 H 0.7908 0.1923 0.7817 0.051 Uiso 1 1 calc R
C12 C 1.2026(3) 0.17508(6) 0.1232(2) 0.0396(5) Uani 1 1 d .
H12 H 1.3273 0.1655 0.0927 0.048 Uiso 1 1 calc R
C15 C 0.8364(3) 0.20418(6) 0.2116(2) 0.0438(5) Uani 1 1 d .
H15 H 0.7123 0.2144 0.2408 0.053 Uiso 1 1 calc R
C14 C 0.9371(4) 0.22304(6) 0.1010(3) 0.0507(5) Uani 1 1 d .
H14 H 0.8827 0.2463 0.0545 0.061 Uiso 1 1 calc R
C2 C 0.3719(3) 0.14251(6) 0.7391(2) 0.0405(5) Uani 1 1 d .
H2 H 0.2324 0.1450 0.7021 0.049 Uiso 1 1 calc R
O3 O 1.36208(18) 0.10805(4) 0.26633(16) 0.0399(3) Uani 1 1 d .
H11C H 0.576(3) 0.0395(6) 0.615(2) 0.038(5) Uiso 1 1 d .
H11A H 0.668(3) -0.0001(6) 0.642(2) 0.036(5) Uiso 1 1 d .
H11B H 0.799(3) 0.0356(5) 0.654(2) 0.037(5) Uiso 1 1 d .
H18 H 1.386(3) 0.0872(7) 0.327(3) 0.064(8) Uiso 1 1 d .
H9 H 0.813(4) -0.0044(7) 1.345(3) 0.070(8) Uiso 1 1 d .

loop_
_atom_site_aniso_label
_atom_site_aniso_U_11
_atom_site_aniso_U_22
_atom_site_aniso_U_33
_atom_site_aniso_U_23
_atom_site_aniso_U_13
_atom_site_aniso_U_12
Cl1 0.0992(5) 0.0360(3) 0.0817(5) 0.0166(3) -0.0125(4) 0.0150(3)
O5 0.0246(6) 0.0330(7) 0.0329(6) -0.0013(5) -0.0013(5) 0.0070(5)
O4 0.0281(6) 0.0323(7) 0.0368(7) 0.0080(5) 0.0019(5) 0.0012(5)
C19 0.0253(8) 0.0251(8) 0.0224(8) -0.0036(7) -0.0009(6) -0.0001(6)
O2 0.0299(6) 0.0410(8) 0.0365(7) 0.0074(6) -0.0024(5) 0.0042(6)
C18 0.0244(8) 0.0308(9) 0.0291(9) -0.0046(7) 0.0007(7) -0.0008(7)
O1 0.0337(7) 0.0495(8) 0.0363(7) 0.0039(6) 0.0027(5) 0.0155(6)
C10 0.0262(8) 0.0267(9) 0.0238(8) -0.0002(7) 0.0019(6) 0.0034(6)
C16 0.0401(10) 0.0253(9) 0.0302(9) -0.0049(7) -0.0028(7) 0.0024(7)
N1 0.0235(7) 0.0256(8) 0.0245(7) -0.0009(6) -0.0014(6) 0.0030(6)
C7 0.0215(7) 0.0285(9) 0.0264(8) -0.0026(7) -0.0011(6) 0.0017(6)
C22 0.0236(8) 0.0288(9) 0.0253(8) -0.0042(7) -0.0043(6) -0.0007(7)
C21 0.0317(9) 0.0332(10) 0.0367(10) -0.0036(8) 0.0038(7) 0.0084(7)
C4 0.0308(8) 0.0277(9) 0.0216(8) -0.0045(7) -0.0005(6) 0.0018(7)
C20 0.0281(8) 0.0309(9) 0.0286(9) -0.0003(7) 0.0043(7) 0.0022(7)
C1 0.0621(13) 0.0261(10) 0.0347(10) 0.0006(8) -0.0037(9) 0.0073(9)
C17 0.0362(9) 0.0262(9) 0.0283(9) -0.0018(7) -0.0005(7) -0.0047(7)
C9 0.0296(9) 0.0319(9) 0.0238(8) -0.0070(7) -0.0043(7) 0.0042(7)
C8 0.0336(9) 0.0335(10) 0.0263(9) -0.0043(7) -0.0012(7) 0.0101(7)
C13 0.0708(15) 0.0361(12) 0.0399(11) 0.0054(9) -0.0016(10) -0.0193(11)
C5 0.0359(9) 0.0344(10) 0.0336(10) -0.0013(8) -0.0025(8) -0.0053(8)
C3 0.0319(9) 0.0275(9) 0.0398(10) -0.0033(8) -0.0049(7) 0.0011(7)
C6 0.0576(13) 0.0301(10) 0.0395(11) 0.0029(8) -0.0004(9) -0.0085(9)
C12 0.0459(11) 0.0368(11) 0.0359(10) 0.0005(9) 0.0030(8) -0.0106(8)
C15 0.0550(12) 0.0309(10) 0.0436(11) -0.0012(9) -0.0052(9) 0.0094(9)
C14 0.0764(15) 0.0268(11) 0.0458(12) 0.0038(9) -0.0094(11) -0.0006(10)
C2 0.0404(10) 0.0377(11) 0.0408(11) -0.0047(9) -0.0090(8) 0.0097(8)
O3 0.0293(7) 0.0451(8) 0.0472(8) 0.0073(7) 0.0131(6) 0.0053(6)

loop_
_atom_type_symbol
_atom_type_description
_atom_type_scat_dispersion_real
_atom_type_scat_dispersion_imag
_atom_type_scat_source
C C 0.0033 0.0016 'International Tables Vol C Tables 4.2.6.8 and 6.1.1.4'
H H 0.0000 0.0000 'International Tables Vol C Tables 4.2.6.8 and 6.1.1.4'
N N 0.0061 0.0033 'International Tables Vol C Tables 4.2.6.8 and 6.1.1.4'
O O 0.0106 0.0060 'International Tables Vol C Tables 4.2.6.8 and 6.1.1.4'
Cl Cl 0.1484 0.1585 'International Tables Vol C Tables 4.2.6.8 and 6.1.1.4'

loop_
_geom_angle_atom_site_label_1
_geom_angle_atom_site_label_2
_geom_angle_atom_site_label_3
_geom_angle
C18 C19 C20 118.38(15)
C18 C19 C22 120.81(14)
C20 C19 C22 120.81(14)
O3 C18 C19 122.41(16)
O3 C18 C17 116.43(15)
C19 C18 C17 121.16(14)
N1 C10 C7 113.27(13)
C17 C16 C15 118.64(17)
C17 C16 C21 119.18(16)
C15 C16 C21 122.18(17)
C4 C7 C10 114.59(13)
C4 C7 C8 109.40(13)
C10 C7 C8 107.97(13)
O4 C22 O5 121.63(15)
O4 C22 C19 119.83(14)
O5 C22 C19 118.54(14)
C20 C21 C16 120.59(16)
C5 C4 C3 117.93(16)
C5 C4 C7 119.35(14)
C3 C4 C7 122.67(15)
C21 C20 C19 121.78(15)
C6 C1 C2 121.24(18)
C6 C1 Cl1 119.68(16)
C2 C1 Cl1 119.08(16)
C16 C17 C12 119.50(17)
C16 C17 C18 118.90(15)
C12 C17 C18 121.59(16)
O1 C9 O2 122.74(16)
O1 C9 C8 123.72(16)
O2 C9 C8 113.53(14)
C9 C8 C7 113.10(13)
C12 C13 C14 120.55(19)
C6 C5 C4 121.59(17)
C2 C3 C4 120.95(17)
C1 C6 C5 119.02(18)
C13 C12 C17 120.10(19)
C14 C15 C16 120.58(19)
C15 C14 C13 120.62(19)
C1 C2 C3 119.26(18)

loop_
_geom_bond_atom_site_label_1
_geom_bond_atom_site_label_2
_geom_bond_distance
Cl1 C1 1.7418(19)
O5 C22 1.2799(19)
O4 C22 1.2647(19)
C19 C18 1.388(2)
C19 C20 1.423(2)
C19 C22 1.484(2)
O2 C9 1.328(2)
C18 O3 1.3473(19)
C18 C17 1.427(2)
O1 C9 1.2068(19)
C10 N1 1.497(2)
C10 C7 1.522(2)
C16 C17 1.417(2)
C16 C15 1.418(3)
C16 C21 1.419(3)
C7 C4 1.517(2)
C7 C8 1.539(2)
C21 C20 1.359(2)
C4 C5 1.389(2)
C4 C3 1.393(2)
C1 C6 1.374(3)
C1 C2 1.375(3)
C17 C12 1.419(2)
C9 C8 1.505(2)
C13 C12 1.370(3)
C13 C14 1.403(3)
C5 C6 1.380(3)
C3 C2 1.386(2)
C15 C14 1.368(3)

loop_
_geom_torsion_atom_site_label_1
_geom_torsion_atom_site_label_2
_geom_torsion_atom_site_label_3
_geom_torsion_atom_site_label_4
_geom_torsion
C20 C19 C18 O3 179.86(15)
C22 C19 C18 O3 -0.1(2)
C20 C19 C18 C17 -0.3(2)
C22 C19 C18 C17 179.72(15)
N1 C10 C7 C4 60.55(17)
N1 C10 C7 C8 -177.28(13)
C18 C19 C22 O4 -178.26(15)
C20 C19 C22 O4 1.8(2)
C18 C19 C22 O5 2.2(2)
C20 C19 C22 O5 -177.79(15)
C17 C16 C21 C20 0.1(3)
C15 C16 C21 C20 179.68(17)
C10 C7 C4 C5 -146.07(15)
C8 C7 C4 C5 92.55(18)
C10 C7 C4 C3 36.7(2)
C8 C7 C4 C3 -84.68(19)
C16 C21 C20 C19 0.5(3)
C18 C19 C20 C21 -0.4(2)
C22 C19 C20 C21 179.55(16)
C15 C16 C17 C12 -1.1(3)
C21 C16 C17 C12 178.49(16)
C15 C16 C17 C18 179.60(16)
C21 C16 C17 C18 -0.8(2)
O3 C18 C17 C16 -179.26(15)
C19 C18 C17 C16 0.9(2)
O3 C18 C17 C12 1.4(2)
C19 C18 C17 C12 -178.36(16)
O1 C9 C8 C7 39.1(2)
O2 C9 C8 C7 -141.89(15)
C4 C7 C8 C9 -166.82(14)
C10 C7 C8 C9 67.88(18)
C3 C4 C5 C6 -1.1(3)
C7 C4 C5 C6 -178.49(16)
C5 C4 C3 C2 1.4(3)
C7 C4 C3 C2 178.64(16)
C2 C1 C6 C5 0.8(3)
Cl1 C1 C6 C5 -179.11(14)
C4 C5 C6 C1 0.1(3)
C14 C13 C12 C17 0.8(3)
C16 C17 C12 C13 0.4(3)
C18 C17 C12 C13 179.65(17)
C17 C16 C15 C14 0.7(3)
C21 C16 C15 C14 -178.84(19)
C16 C15 C14 C13 0.4(3)
C12 C13 C14 C15 -1.1(3)
C6 C1 C2 C3 -0.6(3)
Cl1 C1 C2 C3 179.35(14)
C4 C3 C2 C1 -0.6(3)
